data_7713504
loop_
_publ_author_name
'Kikuchi, Kazuma'
'Imoto, Hiroaki'
'Naka, Kensuke'

_publ_section_title
;
 Robust and highly emissive copper(I) halide 1D-coordination polymers with
 triphenylarsine and a series of bridging N-heteroaromatic co-ligands
;
_journal_name_full 'Dalton Transactions'
_journal_paper_doi 10.1039/D3DT00784G
_journal_year 2023
_chemical_formula_moiety 'C20.5 H18 As Br Cu N, C2 H3 N'
_chemical_formula_sum 'C22.5 H21 As Br Cu N2'
_chemical_formula_weight 537.78
_space_group_crystal_system monoclinic
_space_group_IT_number 14
_space_group_name_Hall '-P 2yn'
_space_group_name_H-M_alt 'P 1 21/n 1'
_atom_sites_solution_hydrogens geom
_atom_sites_solution_primary dual
_audit_creation_date 2023-04-28
_audit_creation_method
;
Olex2 1.5-ac5-024
(compiled 2022.04.12 svn.rca3783a0 for Rigaku Oxford Diffraction, GUI svn.r6498)
;
_audit_update_record
;
2023-05-31 deposited with the CCDC.	2023-07-18 downloaded from the CCDC.
;
_cell_angle_alpha 90
_cell_angle_beta 92.962(4)
_cell_angle_gamma 90
_cell_formula_units_Z 4
_cell_length_a 9.0610(3)
_cell_length_b 17.9990(8)
_cell_length_c 13.5485(7)
_cell_measurement_reflns_used 2574
_cell_measurement_temperature 298.15
_cell_measurement_theta_max 25.2700
_cell_measurement_theta_min 2.8940
_cell_volume 2206.66(17)
_computing_cell_refinement 'CrysAlisPro 1.171.42.84a (Rigaku OD, 2023)'
_computing_data_collection 'CrysAlisPro 1.171.42.84a (Rigaku OD, 2023)'
_computing_data_reduction 'CrysAlisPro 1.171.42.84a (Rigaku OD, 2023)'
_computing_molecular_graphics 'Olex2 1.5-ac5-024 (Dolomanov et al., 2009)'
_computing_publication_material 'Olex2 1.5-ac5-024 (Dolomanov et al., 2009)'
_computing_structure_refinement 'SHELXL 2018/3 (Sheldrick, 2015)'
_computing_structure_solution 'SHELXT  (Sheldrick, 2015)'
_diffrn_ambient_temperature 298.15
_diffrn_detector 'CCD plate'
_diffrn_measured_fraction_theta_full 0.999
_diffrn_measured_fraction_theta_max 0.886
_diffrn_measurement_details
;
List of Runs (angles in degrees, time in seconds):

  # Type    Start    End  Width  t~exp~   \w     \q     \k     \f   Frames
#--------------------------------------------------------------------------
  1  \w    -72.00 112.00   0.10    7.50    --   30.00  54.00-180.00 1840
  2  \w     55.00  93.00   0.10    7.50    --   30.00  54.00  30.00  380
;
_diffrn_measurement_device 'two-circle diffractometer'
_diffrn_measurement_device_type 'XtaLAB Mini (JP)'
_diffrn_measurement_method '\w scans'
_diffrn_orient_matrix_type 'CrysAlisPro convention (1999,Acta A55,543-557)'
_diffrn_orient_matrix_UB_11 0.0064163000
_diffrn_orient_matrix_UB_12 -0.0175840000
_diffrn_orient_matrix_UB_13 0.0468604000
_diffrn_orient_matrix_UB_21 0.0375046000
_diffrn_orient_matrix_UB_22 -0.0302018000
_diffrn_orient_matrix_UB_23 -0.0211701000
_diffrn_orient_matrix_UB_31 0.0685152000
_diffrn_orient_matrix_UB_32 0.0182048000
_diffrn_orient_matrix_UB_33 0.0102580000
_diffrn_radiation_monochromator graphite
_diffrn_radiation_probe x-ray
_diffrn_radiation_type 'Mo K\a'
_diffrn_radiation_wavelength 0.71073
_diffrn_reflns_av_R_equivalents 0.0259
_diffrn_reflns_av_unetI/netI 0.0587
_diffrn_reflns_Laue_measured_fraction_full 0.999
_diffrn_reflns_Laue_measured_fraction_max 0.886
_diffrn_reflns_limit_h_max 13
_diffrn_reflns_limit_h_min -13
_diffrn_reflns_limit_k_max 27
_diffrn_reflns_limit_k_min -20
_diffrn_reflns_limit_l_max 19
_diffrn_reflns_limit_l_min -9
_diffrn_reflns_number 12225
_diffrn_reflns_point_group_measured_fraction_full 0.999
_diffrn_reflns_point_group_measured_fraction_max 0.886
_diffrn_reflns_theta_full 25.242
_diffrn_reflns_theta_max 32.662
_diffrn_reflns_theta_min 2.519
_diffrn_source 'fine-focus sealed X-ray tube'
_diffrn_source_type 'Rigaku (Mo) X-ray Source'
_exptl_absorpt_coefficient_mu 4.298
_exptl_absorpt_correction_T_max 1.00000
_exptl_absorpt_correction_T_min 0.50188
_exptl_absorpt_correction_type multi-scan
_exptl_absorpt_process_details
;
CrysAlisPro 1.171.42.84a (Rigaku Oxford Diffraction, 2023)
Empirical absorption correction using spherical harmonics,
implemented in SCALE3 ABSPACK scaling algorithm.
;
_exptl_crystal_colour yellow
_exptl_crystal_colour_primary yellow
_exptl_crystal_density_diffrn 1.619
_exptl_crystal_description plate
_exptl_crystal_F_000 1068
_exptl_crystal_size_max 0.399
_exptl_crystal_size_mid 0.251
_exptl_crystal_size_min 0.2
_refine_diff_density_max 0.724
_refine_diff_density_min -0.783
_refine_diff_density_rms 0.090
_refine_ls_extinction_method none
_refine_ls_goodness_of_fit_ref 1.002
_refine_ls_hydrogen_treatment constr
_refine_ls_matrix_type full
_refine_ls_number_parameters 283
_refine_ls_number_reflns 7181
_refine_ls_number_restraints 60
_refine_ls_restrained_S_all 0.999
_refine_ls_R_factor_all 0.1233
_refine_ls_R_factor_gt 0.0484
_refine_ls_shift/su_max 0.001
_refine_ls_shift/su_mean 0.000
_refine_ls_structure_factor_coef Fsqd
_refine_ls_weighting_details 'w=1/[\s^2^(Fo^2^)+(0.0440P)^2^+1.3162P] where P=(Fo^2^+2Fc^2^)/3'
_refine_ls_weighting_scheme calc
_refine_ls_wR_factor_gt 0.0975
_refine_ls_wR_factor_ref 0.1231
_reflns_Friedel_coverage 0.000
_reflns_number_gt 3757
_reflns_number_total 7181
_reflns_threshold_expression 'I > 2\s(I)'
_cod_data_source_file d3dt00784g2.cif
_cod_data_source_block '[Cu2Br2(AsPh3)2(meprz)]n_298K'
_cod_original_formula_sum 'C22.50 H21 As Br Cu N2'
_cod_database_code 7713504
_shelx_shelxl_version_number 2018/3
_chemical_oxdiff_formula CHAsCuBrN
_shelx_space_group_comment
;
The symmetry employed for this shelxl refinement is uniquely defined
by the following loop, which should always be used as a source of
symmetry information in preference to the above space-group names.
They are only intended as comments.
;
_shelx_estimated_absorpt_t_max 0.480
_shelx_estimated_absorpt_t_min 0.279
_olex2_refinement_description
;
1. Fixed Uiso
 At 1.2 times of:
  All C(H) groups
 At 1.5 times of:
  All C(H,H,H) groups
2. Restrained distances
 C23A-N2A \\sim C23B-N2B
 with sigma of 0.02
 C22A-C23A \\sim C22B-C23B
 with sigma of 0.04
 C22A-N2A \\sim C22B-N2B
 with sigma of 0.04
3. Uiso/Uaniso restraints and constraints
C23A \\sim C22A \\sim N2A: within 2A with sigma of 0.04 and sigma for terminal
atoms of 0.08 within 2A
C22B \\sim N2B \\sim C23B: within 2A with sigma of 0.04 and sigma for terminal
atoms of 0.08 within 2A
4. Rigid body (RIGU) restrains
 C23A, C22A, N2A
 with sigma for 1-2 distances of 0.004 and sigma for 1-3 distances of 0.004
 N2B, C22B, C23B
 with sigma for 1-2 distances of 0.004 and sigma for 1-3 distances of 0.004
 C21, C19, N1, C20
 with sigma for 1-2 distances of 0.004 and sigma for 1-3 distances of 0.004
 C23B, C22B, N2B
 with sigma for 1-2 distances of 0.004 and sigma for 1-3 distances of 0.004
5. Others
 Fixed Sof: H19(0.5) C22A(0.5) C21(0.5) H21A(0.5) H21B(0.5) H21C(0.5)
 C23A(0.5) H23A(0.5) H23B(0.5) H23C(0.5) N2A(0.5) N2B(0.5) C22B(0.5) C23B(0.5)
 H23D(0.5) H23E(0.5) H23F(0.5)
6.a Aromatic/amide H refined with riding coordinates:
 C6(H6), C8(H8), C19(H19), C20(H20), C14(H14), C5(H5), C2(H2), C9(H9), C4(H4),
 C12(H12), C18(H18), C3(H3), C10(H10), C17(H17), C15(H15), C16(H16), C11(H11)
6.b Idealised Me refined as rotating group:
 C21(H21A,H21B,H21C), C23A(H23A,H23B,H23C), C23B(H23D,H23E,H23F)
;
_olex2_submission_special_instructions 'No special instructions were received'
_oxdiff_exptl_absorpt_empirical_details
;
Empirical correction (ABSPACK) includes:
- Absorption correction using spherical harmonics
- Frame scaling
;
_oxdiff_exptl_absorpt_empirical_full_max 1.704
_oxdiff_exptl_absorpt_empirical_full_min 0.765

loop_
_space_group_symop_operation_xyz
'x, y, z'
'-x+1/2, y+1/2, -z+1/2'
'-x, -y, -z'
'x-1/2, -y-1/2, z-1/2'

loop_
_atom_site_label
_atom_site_type_symbol
_atom_site_fract_x
_atom_site_fract_y
_atom_site_fract_z
_atom_site_U_iso_or_equiv
_atom_site_adp_type
_atom_site_occupancy
_atom_site_site_symmetry_order
_atom_site_calc_flag
_atom_site_refinement_flags_posn
_atom_site_refinement_flags_adp
_atom_site_refinement_flags_occupancy
_atom_site_disorder_assembly
_atom_site_disorder_group
As1 As 0.60109(4) 0.50462(2) 0.74346(3) 0.03900(11) Uani 1 1 d . . . . .
Br1 Br 0.48802(5) 0.60952(2) 0.49314(3) 0.05675(14) Uani 1 1 d . . . . .
Cu1 Cu 0.63981(5) 0.50752(3) 0.57279(4) 0.05001(15) Uani 1 1 d . . . . .
N1 N 0.8535(3) 0.50508(18) 0.5267(2) 0.0476(8) Uani 1 1 d . . . . .
C1 C 0.6465(4) 0.5925(2) 0.8229(3) 0.0411(8) Uani 1 1 d . . . . .
C13 C 0.3951(4) 0.4885(2) 0.7731(3) 0.0409(8) Uani 1 1 d . . . . .
C6 C 0.5546(4) 0.6206(2) 0.8922(3) 0.0529(10) Uani 1 1 d . . . . .
H6 H 0.464574 0.597497 0.901755 0.064 Uiso 1 1 calc R U . . .
C7 C 0.6999(4) 0.4280(2) 0.8251(3) 0.0460(9) Uani 1 1 d . . . . .
C8 C 0.7446(4) 0.4393(2) 0.9227(3) 0.0503(10) Uani 1 1 d . . . . .
H8 H 0.725374 0.484526 0.952704 0.060 Uiso 1 1 calc R U . . .
C19 C 0.9317(4) 0.5658(2) 0.5044(3) 0.0552(11) Uani 1 1 d . . . . .
H19 H 0.887913 0.612426 0.507271 0.066 Uiso 0.5 1 calc R U P A 2
C20 C 0.9239(4) 0.4402(2) 0.5225(3) 0.0559(11) Uani 1 1 d . . . . .
H20 H 0.873581 0.397164 0.538468 0.067 Uiso 1 1 calc R U . . .
C14 C 0.3531(4) 0.4398(2) 0.8435(3) 0.0583(11) Uani 1 1 d . . . . .
H14 H 0.424232 0.411965 0.878854 0.070 Uiso 1 1 calc R U . . .
C5 C 0.5948(5) 0.6823(2) 0.9473(4) 0.0630(12) Uani 1 1 d . . . . .
H5 H 0.530760 0.700999 0.992634 0.076 Uiso 1 1 calc R U . . .
C2 C 0.7801(4) 0.6279(2) 0.8111(3) 0.0537(10) Uani 1 1 d . . . . .
H2 H 0.843220 0.610061 0.764562 0.064 Uiso 1 1 calc R U . . .
C9 C 0.8179(5) 0.3839(3) 0.9763(3) 0.0607(12) Uani 1 1 d . . . . .
H9 H 0.848274 0.392095 1.041984 0.073 Uiso 1 1 calc R U . . .
C4 C 0.7268(6) 0.7162(3) 0.9361(4) 0.0686(14) Uani 1 1 d . . . . .
H4 H 0.753612 0.757308 0.974567 0.082 Uiso 1 1 calc R U . . .
C12 C 0.7297(5) 0.3611(2) 0.7817(4) 0.0675(13) Uani 1 1 d . . . . .
H12 H 0.702000 0.353298 0.715505 0.081 Uiso 1 1 calc R U . . .
C18 C 0.2892(4) 0.5293(3) 0.7199(3) 0.0591(11) Uani 1 1 d . . . . .
H18 H 0.316747 0.562357 0.671387 0.071 Uiso 1 1 calc R U . . .
C3 C 0.8213(5) 0.6894(3) 0.8675(4) 0.0667(13) Uani 1 1 d . . . . .
H3 H 0.911670 0.712502 0.859228 0.080 Uiso 1 1 calc R U . . .
C10 C 0.8457(5) 0.3175(3) 0.9332(4) 0.0722(14) Uani 1 1 d . . . . .
H10 H 0.895229 0.280455 0.969460 0.087 Uiso 1 1 calc R U . . .
C17 C 0.1408(4) 0.5206(3) 0.7394(4) 0.0725(14) Uani 1 1 d . . . . .
H17 H 0.069084 0.548249 0.704212 0.087 Uiso 1 1 calc R U . . .
C15 C 0.2045(5) 0.4315(3) 0.8631(4) 0.0724(14) Uani 1 1 d . . . . .
H15 H 0.176441 0.398929 0.912038 0.087 Uiso 1 1 calc R U . . .
C16 C 0.1003(4) 0.4718(3) 0.8096(4) 0.0725(14) Uani 1 1 d . . . . .
H16 H 0.000853 0.465663 0.821356 0.087 Uiso 1 1 calc R U . . .
C11 C 0.8007(6) 0.3051(3) 0.8360(5) 0.0880(18) Uani 1 1 d . . . . .
H11 H 0.817967 0.259357 0.806821 0.106 Uiso 1 1 calc R U . . .
C22A C 0.172(5) 0.740(3) 0.734(3) 0.177(16) Uani 0.5 1 d D U P B 1
C21 C 0.8664(11) 0.6420(5) 0.5081(11) 0.104(5) Uani 0.5 1 d . . P C 1
H21A H 0.781174 0.644730 0.463106 0.156 Uiso 0.5 1 calc R U P C 1
H21B H 0.938332 0.677835 0.489437 0.156 Uiso 0.5 1 calc R U P C 1
H21C H 0.837927 0.652265 0.573931 0.156 Uiso 0.5 1 calc R U P C 1
C23A C 0.257(2) 0.7779(12) 0.8062(14) 0.153(8) Uani 0.5 1 d D U P B 1
H23A H 0.353165 0.787709 0.782511 0.230 Uiso 0.5 1 calc R U P B 1
H23B H 0.266837 0.748022 0.864876 0.230 Uiso 0.5 1 calc R U P B 1
H23C H 0.209738 0.823975 0.821037 0.230 Uiso 0.5 1 calc R U P B 1
N2A N 0.130(4) 0.709(2) 0.665(3) 0.190(16) Uani 0.5 1 d D U P B 1
N2B N 0.074(3) 0.7134(17) 0.668(2) 0.133(8) Uani 0.5 1 d D U P D 2
C22B C 0.186(4) 0.728(2) 0.706(3) 0.133(12) Uani 0.5 1 d D U P D 2
C23B C 0.333(2) 0.7408(12) 0.7367(19) 0.218(12) Uani 0.5 1 d D U P D 2
H23D H 0.384361 0.760797 0.682660 0.327 Uiso 0.5 1 calc R U P D 2
H23E H 0.377710 0.694925 0.757998 0.327 Uiso 0.5 1 calc R U P D 2
H23F H 0.336846 0.775615 0.790534 0.327 Uiso 0.5 1 calc R U P D 2

loop_
_atom_site_aniso_label
_atom_site_aniso_U_11
_atom_site_aniso_U_22
_atom_site_aniso_U_33
_atom_site_aniso_U_23
_atom_site_aniso_U_13
_atom_site_aniso_U_12
As1 0.02704(16) 0.0501(2) 0.0401(2) 0.00059(18) 0.00468(13) 0.00046(15)
Br1 0.0572(3) 0.0465(2) 0.0656(3) 0.0022(2) -0.0059(2) 0.00268(18)
Cu1 0.0348(2) 0.0683(3) 0.0476(3) 0.0005(3) 0.0090(2) 0.0036(2)
N1 0.0327(14) 0.062(2) 0.0489(19) -0.0002(17) 0.0072(13) 0.0031(14)
C1 0.0315(17) 0.044(2) 0.047(2) 0.0067(18) 0.0000(16) 0.0018(15)
C13 0.0263(15) 0.056(2) 0.041(2) -0.0058(18) 0.0041(14) -0.0039(15)
C6 0.045(2) 0.057(3) 0.057(3) -0.006(2) 0.0058(19) -0.0021(18)
C7 0.0273(17) 0.059(2) 0.052(2) 0.003(2) 0.0030(16) -0.0030(16)
C8 0.047(2) 0.058(3) 0.046(2) 0.001(2) 0.0056(18) 0.0077(18)
C19 0.041(2) 0.053(2) 0.072(3) 0.005(2) 0.0124(19) 0.0061(18)
C20 0.042(2) 0.052(2) 0.075(3) 0.004(2) 0.017(2) 0.0005(18)
C14 0.040(2) 0.067(3) 0.068(3) 0.012(2) 0.007(2) -0.0050(19)
C5 0.069(3) 0.055(3) 0.064(3) -0.006(2) 0.004(2) 0.005(2)
C2 0.042(2) 0.057(3) 0.062(3) 0.003(2) 0.0048(19) -0.0023(18)
C9 0.057(3) 0.074(3) 0.051(3) 0.012(2) -0.001(2) 0.003(2)
C4 0.085(4) 0.051(3) 0.067(3) 0.002(2) -0.022(3) -0.009(2)
C12 0.070(3) 0.056(3) 0.074(3) -0.008(2) -0.026(3) 0.008(2)
C18 0.0324(19) 0.094(3) 0.051(3) 0.010(2) 0.0052(17) 0.005(2)
C3 0.058(3) 0.061(3) 0.080(4) 0.012(3) -0.007(3) -0.019(2)
C10 0.064(3) 0.059(3) 0.091(4) 0.015(3) -0.018(3) 0.003(2)
C17 0.0302(19) 0.124(4) 0.063(3) 0.011(3) 0.002(2) 0.010(2)
C15 0.047(3) 0.091(4) 0.080(4) 0.012(3) 0.017(2) -0.019(2)
C16 0.0292(19) 0.114(4) 0.075(3) -0.005(3) 0.008(2) -0.018(2)
C11 0.104(4) 0.044(3) 0.111(5) -0.013(3) -0.047(4) 0.017(3)
C22A 0.19(3) 0.18(3) 0.16(3) 0.020(18) 0.069(19) 0.058(19)
C21 0.057(6) 0.059(5) 0.198(14) 0.013(7) 0.033(7) 0.004(5)
C23A 0.140(16) 0.18(2) 0.147(18) 0.067(14) 0.039(13) 0.072(15)
N2A 0.23(4) 0.17(2) 0.18(2) 0.012(17) 0.06(2) 0.07(2)
N2B 0.123(11) 0.125(14) 0.157(18) 0.068(14) 0.055(10) 0.030(11)
C22B 0.145(14) 0.13(2) 0.13(2) 0.085(19) 0.040(15) 0.013(16)
C23B 0.209(18) 0.154(19) 0.28(3) 0.03(2) -0.08(2) 0.005(17)

loop_
_atom_type_symbol
_atom_type_description
_atom_type_scat_dispersion_real
_atom_type_scat_dispersion_imag
_atom_type_scat_source
C C 0.0033 0.0016 'International Tables Vol C Tables 4.2.6.8 and 6.1.1.4'
H H 0.0000 0.0000 'International Tables Vol C Tables 4.2.6.8 and 6.1.1.4'
As As 0.0499 2.0058 'International Tables Vol C Tables 4.2.6.8 and 6.1.1.4'
Br Br -0.2901 2.4595 'International Tables Vol C Tables 4.2.6.8 and 6.1.1.4'
Cu Cu 0.3201 1.2651 'International Tables Vol C Tables 4.2.6.8 and 6.1.1.4'
N N 0.0061 0.0033 'International Tables Vol C Tables 4.2.6.8 and 6.1.1.4'

loop_
_exptl_crystal_face_index_h
_exptl_crystal_face_index_k
_exptl_crystal_face_index_l
_exptl_crystal_face_perp_dist
2 1 0 0.1928
-1 2 1 0.1354
2 -2 -1 0.1385
-2 -1 0 0.1288
1 -2 -1 0.1022
-1 1 2 0.1201
1 -1 -2 0.1272
0 0 1 0.1092
0 0 -1 0.1424
1 2 -1 0.1342
-1 -2 1 0.1088
0 -2 1 0.0742
0 2 -1 0.1257
0 1 0 0.1281
0 -1 0 0.0743
0 2 1 0.1022

loop_
_geom_angle_atom_site_label_1
_geom_angle_atom_site_label_2
_geom_angle_atom_site_label_3
_geom_angle
_geom_angle_site_symmetry_1
_geom_angle_site_symmetry_3
_geom_angle_publ_flag
C1 As1 Cu1 119.14(11) . . ?
C1 As1 C13 100.61(15) . . ?
C1 As1 C7 100.55(16) . . ?
C13 As1 Cu1 113.43(11) . . ?
C13 As1 C7 101.15(15) . . ?
C7 As1 Cu1 118.91(12) . . ?
Cu1 Br1 Cu1 76.95(2) . 3_666 ?
As1 Cu1 Br1 103.77(2) . 3_666 ?
As1 Cu1 Br1 109.43(2) . . ?
Br1 Cu1 Br1 103.05(2) . 3_666 ?
N1 Cu1 As1 119.06(10) . . ?
N1 Cu1 Br1 112.81(9) . . ?
N1 Cu1 Br1 107.04(9) . 3_666 ?
C19 N1 Cu1 124.3(3) . . ?
C20 N1 Cu1 119.3(3) . . ?
C20 N1 C19 116.3(3) . . ?
C6 C1 As1 123.7(3) . . ?
C6 C1 C2 118.1(4) . . ?
C2 C1 As1 118.1(3) . . ?
C14 C13 As1 123.0(3) . . ?
C14 C13 C18 119.6(3) . . ?
C18 C13 As1 117.4(3) . . ?
C5 C6 C1 120.7(4) . . ?
C8 C7 As1 122.8(3) . . ?
C12 C7 As1 118.1(3) . . ?
C12 C7 C8 119.1(4) . . ?
C7 C8 C9 120.4(4) . . ?
N1 C19 C20 120.9(4) . 3_766 ?
N1 C19 C21 121.6(5) . . ?
C20 C19 C21 117.5(5) 3_766 . ?
N1 C20 C19 122.8(4) . 3_766 ?
C13 C14 C15 120.7(4) . . ?
C4 C5 C6 120.8(5) . . ?
C1 C2 C3 121.1(4) . . ?
C10 C9 C8 120.2(4) . . ?
C5 C4 C3 119.8(4) . . ?
C7 C12 C11 120.5(4) . . ?
C13 C18 C17 119.5(4) . . ?
C4 C3 C2 119.4(4) . . ?
C9 C10 C11 120.1(4) . . ?
C16 C17 C18 120.2(4) . . ?
C16 C15 C14 119.3(4) . . ?
C17 C16 C15 120.7(4) . . ?
C10 C11 C12 119.7(5) . . ?
N2A C22A C23A 165(5) . . ?
N2B C22B C23B 169(5) . . ?

loop_
_geom_bond_atom_site_label_1
_geom_bond_atom_site_label_2
_geom_bond_distance
_geom_bond_site_symmetry_2
_geom_bond_publ_flag
As1 Cu1 2.3571(6) . ?
As1 C1 1.946(4) . ?
As1 C13 1.951(3) . ?
As1 C7 1.956(4) . ?
Br1 Cu1 2.5437(7) 3_666 ?
Br1 Cu1 2.5047(6) . ?
Cu1 N1 2.065(3) . ?
N1 C19 1.345(5) . ?
N1 C20 1.333(5) . ?
C1 C6 1.382(5) . ?
C1 C2 1.385(5) . ?
C13 C14 1.364(5) . ?
C13 C18 1.382(5) . ?
C6 C5 1.376(6) . ?
C7 C8 1.378(5) . ?
C7 C12 1.372(6) . ?
C8 C9 1.383(5) . ?
C19 C20 1.381(5) 3_766 ?
C19 C21 1.495(10) . ?
C14 C15 1.394(5) . ?
C5 C4 1.358(6) . ?
C2 C3 1.386(6) . ?
C9 C10 1.359(6) . ?
C4 C3 1.383(7) . ?
C12 C11 1.386(6) . ?
C18 C17 1.392(5) . ?
C10 C11 1.377(7) . ?
C17 C16 1.359(7) . ?
C15 C16 1.368(7) . ?
C22A C23A 1.40(3) . ?
C22A N2A 1.13(3) . ?
N2B C22B 1.14(3) . ?
C22B C23B 1.39(3) . ?

loop_
_exptl_oxdiff_crystal_face_indexfrac_h
_exptl_oxdiff_crystal_face_indexfrac_k
_exptl_oxdiff_crystal_face_indexfrac_l
_exptl_oxdiff_crystal_face_x
_exptl_oxdiff_crystal_face_y
_exptl_oxdiff_crystal_face_z
1.9998 1.0010 -0.0002 -0.0048 0.0448 0.1552
-0.9999 2.0007 1.0006 0.0053 -0.1191 -0.0218
1.9998 -2.0003 -1.0008 0.0011 0.1566 0.0903
-1.9998 -1.0010 0.0002 0.0048 -0.0448 -0.1552
0.9999 -2.0007 -1.0006 -0.0053 0.1191 0.0218
-0.9998 1.0012 2.0008 0.0697 -0.1101 -0.0298
0.9998 -1.0012 -2.0008 -0.0697 0.1101 0.0298
0.0001 0.0007 1.0003 0.0469 -0.0212 0.0103
-0.0001 -0.0007 -1.0003 -0.0469 0.0212 -0.0103
0.9999 2.0002 -1.0003 -0.0756 -0.0017 0.0947
-0.9999 -2.0002 1.0003 0.0756 0.0017 -0.0947
0.0001 -1.9997 1.0001 0.0820 0.0392 -0.0261
-0.0001 1.9997 -1.0001 -0.0820 -0.0392 0.0261
-0.0000 1.0002 0.0001 -0.0176 -0.0302 0.0182
0.0000 -1.0002 -0.0001 0.0176 0.0302 -0.0182
0.0000 2.0011 1.0005 0.0117 -0.0816 0.0467
